data_7233987
loop_
_publ_author_name
'Sivappa, Rasapalli'
'Sammeta, Vamshikrishna Reddy'
'Huang, Yanchang'
'Golen, James A.'
'Savinov, Sergey N.'

_publ_section_title
;
 Facile synthesis of 3-substituted imidazo[1,2-a]pyridines through
 formimidamide chemistry
;
_journal_issue 51
_journal_name_full 'RSC Advances'
_journal_page_first 29659
_journal_paper_doi 10.1039/C9RA05841A
_journal_volume 9
_journal_year 2019
_chemical_formula_sum 'C14 H9 F3 N2'
_chemical_formula_weight 262.23
_space_group_crystal_system monoclinic
_space_group_IT_number 14
_space_group_name_Hall '-P 2ybc'
_space_group_name_H-M_alt 'P 1 21/c 1'
_symmetry_space_group_name_Hall '-P 2ybc'
_symmetry_space_group_name_H-M 'P 1 21/c 1'
_atom_sites_solution_hydrogens geom
_audit_creation_method SHELXL-2014/6
_audit_update_record
;
2019-05-31 deposited with the CCDC.    2019-09-03 downloaded from the CCDC.
;
_cell_angle_alpha 90
_cell_angle_beta 91.316(2)
_cell_angle_gamma 90
_cell_formula_units_Z 4
_cell_length_a 9.7552(7)
_cell_length_b 9.5594(8)
_cell_length_c 12.4421(10)
_cell_measurement_reflns_used 9094
_cell_measurement_temperature 200(2)
_cell_measurement_theta_max 25.70
_cell_measurement_theta_min 2.98
_cell_volume 1159.97(16)
_computing_cell_refinement 'Bruker SAINT'
_computing_data_collection 'Bruker APEX3'
_computing_data_reduction 'Bruker SAINT'
_computing_molecular_graphics 'Bruker SHELXTL'
_computing_publication_material 'Bruker SHELXTL'
_computing_structure_refinement 'SHELXL-2014/6 (Sheldrick, 2014)'
_computing_structure_solution 'SHELXS-97 (Sheldrick 2008)'
_diffrn_ambient_temperature 200(2)
_diffrn_measured_fraction_theta_full 0.998
_diffrn_measured_fraction_theta_max 0.997
_diffrn_measurement_device_type 'Bruker APEX-III CMOS'
_diffrn_measurement_method '\f and \w scans'
_diffrn_radiation_type MoK\a
_diffrn_radiation_wavelength 0.71073
_diffrn_reflns_av_R_equivalents 0.0287
_diffrn_reflns_av_unetI/netI 0.0108
_diffrn_reflns_Laue_measured_fraction_full 0.998
_diffrn_reflns_Laue_measured_fraction_max 0.997
_diffrn_reflns_limit_h_max 11
_diffrn_reflns_limit_h_min -11
_diffrn_reflns_limit_k_max 11
_diffrn_reflns_limit_k_min -11
_diffrn_reflns_limit_l_max 15
_diffrn_reflns_limit_l_min -15
_diffrn_reflns_number 42264
_diffrn_reflns_point_group_measured_fraction_full 0.998
_diffrn_reflns_point_group_measured_fraction_max 0.997
_diffrn_reflns_theta_full 25.242
_diffrn_reflns_theta_max 25.729
_diffrn_reflns_theta_min 2.984
_exptl_absorpt_coefficient_mu 0.124
_exptl_absorpt_correction_T_max 0.745
_exptl_absorpt_correction_T_min 0.719
_exptl_absorpt_correction_type multi-scan
_exptl_absorpt_process_details sadabs
_exptl_crystal_colour colourless
_exptl_crystal_density_diffrn 1.502
_exptl_crystal_description BLOCK
_exptl_crystal_F_000 536
_exptl_crystal_size_max 0.340
_exptl_crystal_size_mid 0.300
_exptl_crystal_size_min 0.280
_refine_diff_density_max 0.425
_refine_diff_density_min -0.286
_refine_diff_density_rms 0.069
_refine_ls_extinction_coef 0.215(12)
_refine_ls_extinction_expression Fc^*^=kFc[1+0.001xFc^2^\l^3^/sin(2\q)]^-1/4^
_refine_ls_extinction_method SHELXL
_refine_ls_goodness_of_fit_ref 1.094
_refine_ls_hydrogen_treatment constr
_refine_ls_matrix_type full
_refine_ls_number_parameters 173
_refine_ls_number_reflns 2203
_refine_ls_number_restraints 0
_refine_ls_restrained_S_all 1.094
_refine_ls_R_factor_all 0.0594
_refine_ls_R_factor_gt 0.0553
_refine_ls_shift/su_max 0.000
_refine_ls_shift/su_mean 0.000
_refine_ls_structure_factor_coef Fsqd
_refine_ls_weighting_details 'w=1/[\s^2^(Fo^2^)+(0.0676P)^2^+0.9899P] where P=(Fo^2^+2Fc^2^)/3'
_refine_ls_weighting_scheme calc
_refine_ls_wR_factor_gt 0.1425
_refine_ls_wR_factor_ref 0.1469
_reflns_Friedel_coverage 0.000
_reflns_number_gt 2013
_reflns_number_total 2203
_reflns_threshold_expression 'I > 2\s(I)'
_cod_data_source_file c9ra05841a2.cif
_cod_data_source_block UMD1749e_a
_cod_database_code 7233987
_shelx_space_group_comment
; 
The symmetry employed for this shelxl refinement is uniquely defined 
by the following loop, which should always be used as a source of 
symmetry information in preference to the above space-group names. 
They are only intended as comments. 
;
_shelx_estimated_absorpt_t_min 0.959
_shelx_estimated_absorpt_t_max 0.966
_shelxl_version_number 2014/6

loop_
_space_group_symop_operation_xyz
'x, y, z'
'-x, y+1/2, -z+1/2'
'-x, -y, -z'
'x, -y-1/2, z-1/2'

loop_
_atom_site_label
_atom_site_type_symbol
_atom_site_fract_x
_atom_site_fract_y
_atom_site_fract_z
_atom_site_U_iso_or_equiv
_atom_site_adp_type
_atom_site_occupancy
_atom_site_site_symmetry_order
_atom_site_calc_flag
_atom_site_refinement_flags_posn
_atom_site_refinement_flags_adp
F1 F 0.41355(17) 0.3883(2) 0.43520(14) 0.0703(6) Uani 1 1 d . .
F2 F 0.3007(2) 0.54780(16) 0.35279(13) 0.0698(6) Uani 1 1 d . .
F3 F 0.22248(18) 0.34113(18) 0.35950(12) 0.0639(5) Uani 1 1 d . .
N1 N 0.33277(16) 0.15555(17) 0.60562(12) 0.0275(4) Uani 1 1 d . .
N2 N 0.18991(18) -0.01447(18) 0.55002(16) 0.0368(5) Uani 1 1 d . .
C1 C 0.4541(2) 0.2107(2) 0.64519(16) 0.0340(5) Uani 1 1 d . .
H1 H 0.4631 0.3085 0.6569 0.041 Uiso 1 1 calc R U
C2 C 0.5601(2) 0.1237(2) 0.66714(18) 0.0395(5) Uani 1 1 d . .
H2 H 0.6446 0.1606 0.6940 0.047 Uiso 1 1 calc R U
C3 C 0.5462(2) -0.0223(2) 0.65041(17) 0.0386(5) Uani 1 1 d . .
H3 H 0.6217 -0.0824 0.6658 0.046 Uiso 1 1 calc R U
C4 C 0.4266(2) -0.0769(2) 0.61269(17) 0.0346(5) Uani 1 1 d . .
H4 H 0.4177 -0.1750 0.6024 0.041 Uiso 1 1 calc R U
C5 C 0.3145(2) 0.0129(2) 0.58857(15) 0.0296(5) Uani 1 1 d . .
C6 C 0.1270(2) 0.1132(2) 0.54277(19) 0.0363(5) Uani 1 1 d . .
H6 H 0.0353 0.1262 0.5174 0.044 Uiso 1 1 calc R U
C7 C 0.2107(2) 0.2193(2) 0.57602(16) 0.0307(5) Uani 1 1 d . .
C8 C 0.18379(19) 0.3700(2) 0.59343(16) 0.0297(5) Uani 1 1 d . .
C9 C 0.2171(2) 0.4746(2) 0.51954(16) 0.0312(5) Uani 1 1 d . .
C10 C 0.1865(2) 0.6139(2) 0.54047(18) 0.0360(5) Uani 1 1 d . .
H10 H 0.2081 0.6837 0.4893 0.043 Uiso 1 1 calc R U
C11 C 0.1251(2) 0.6514(2) 0.63467(19) 0.0419(6) Uani 1 1 d . .
H11 H 0.1070 0.7471 0.6492 0.050 Uiso 1 1 calc R U
C12 C 0.0896(2) 0.5494(2) 0.70862(19) 0.0433(6) Uani 1 1 d . .
H12 H 0.0456 0.5744 0.7732 0.052 Uiso 1 1 calc R U
C13 C 0.1189(2) 0.4115(2) 0.68698(18) 0.0369(5) Uani 1 1 d . .
H13 H 0.0940 0.3420 0.7376 0.044 Uiso 1 1 calc R U
C14 C 0.2868(2) 0.4378(2) 0.41729(18) 0.0372(5) Uani 1 1 d . .

loop_
_atom_site_aniso_label
_atom_site_aniso_U_11
_atom_site_aniso_U_22
_atom_site_aniso_U_33
_atom_site_aniso_U_23
_atom_site_aniso_U_13
_atom_site_aniso_U_12
F1 0.0509(9) 0.1021(14) 0.0587(10) -0.0070(9) 0.0170(7) 0.0171(9)
F2 0.1124(15) 0.0459(9) 0.0524(9) 0.0112(7) 0.0325(9) -0.0043(9)
F3 0.0821(12) 0.0647(10) 0.0455(8) -0.0201(7) 0.0140(8) -0.0235(9)
N1 0.0295(8) 0.0244(8) 0.0285(8) -0.0006(6) 0.0023(6) 0.0004(6)
N2 0.0362(10) 0.0233(9) 0.0506(11) 0.0014(7) -0.0013(8) -0.0028(7)
C1 0.0340(11) 0.0324(11) 0.0356(11) -0.0064(8) -0.0006(8) -0.0021(8)
C2 0.0328(11) 0.0482(13) 0.0374(11) -0.0018(10) -0.0040(8) 0.0010(9)
C3 0.0390(11) 0.0436(12) 0.0331(11) 0.0082(9) 0.0018(9) 0.0111(9)
C4 0.0426(12) 0.0277(10) 0.0337(10) 0.0064(8) 0.0054(8) 0.0059(8)
C5 0.0362(10) 0.0228(9) 0.0300(10) 0.0025(7) 0.0047(8) -0.0010(8)
C6 0.0323(10) 0.0253(10) 0.0510(13) 0.0023(9) -0.0020(9) -0.0030(8)
C7 0.0282(10) 0.0255(10) 0.0383(10) 0.0007(8) 0.0016(8) -0.0007(7)
C8 0.0265(9) 0.0256(10) 0.0369(10) 0.0003(8) -0.0008(8) -0.0007(7)
C9 0.0315(10) 0.0285(10) 0.0335(10) -0.0004(8) 0.0010(8) -0.0025(8)
C10 0.0435(12) 0.0247(10) 0.0399(11) 0.0039(8) 0.0010(9) -0.0010(8)
C11 0.0468(13) 0.0275(11) 0.0515(13) -0.0036(9) 0.0035(10) 0.0060(9)
C12 0.0477(13) 0.0389(12) 0.0437(13) -0.0018(10) 0.0084(10) 0.0081(10)
C13 0.0397(11) 0.0347(11) 0.0366(11) 0.0040(9) 0.0072(9) 0.0001(9)
C14 0.0419(12) 0.0326(11) 0.0373(11) -0.0014(9) 0.0070(9) -0.0044(9)

loop_
_atom_type_symbol
_atom_type_description
_atom_type_scat_dispersion_real
_atom_type_scat_dispersion_imag
_atom_type_scat_source
C C 0.0033 0.0016 'International Tables Vol C Tables 4.2.6.8 and 6.1.1.4'
H H 0.0000 0.0000 'International Tables Vol C Tables 4.2.6.8 and 6.1.1.4'
F F 0.0171 0.0103 'International Tables Vol C Tables 4.2.6.8 and 6.1.1.4'
N N 0.0061 0.0033 'International Tables Vol C Tables 4.2.6.8 and 6.1.1.4'

loop_
_geom_angle_atom_site_label_1
_geom_angle_atom_site_label_2
_geom_angle_atom_site_label_3
_geom_angle
C1 N1 C7 130.96(17)
C1 N1 C5 122.42(17)
C7 N1 C5 106.62(16)
C5 N2 C6 104.74(17)
C2 C1 N1 118.99(19)
C2 C1 H1 120.5
N1 C1 H1 120.5
C1 C2 C3 120.4(2)
C1 C2 H2 119.8
C3 C2 H2 119.8
C4 C3 C2 120.7(2)
C4 C3 H3 119.7
C2 C3 H3 119.7
C3 C4 C5 119.65(19)
C3 C4 H4 120.2
C5 C4 H4 120.2
N2 C5 N1 111.25(17)
N2 C5 C4 130.92(19)
N1 C5 C4 117.82(18)
C7 C6 N2 112.35(18)
C7 C6 H6 123.8
N2 C6 H6 123.8
C6 C7 N1 105.04(17)
C6 C7 C8 131.49(19)
N1 C7 C8 123.06(17)
C13 C8 C9 117.48(19)
C13 C8 C7 118.92(18)
C9 C8 C7 123.59(19)
C10 C9 C8 120.39(19)
C10 C9 C14 119.20(19)
C8 C9 C14 120.41(18)
C11 C10 C9 120.6(2)
C11 C10 H10 119.7
C9 C10 H10 119.7
C10 C11 C12 120.1(2)
C10 C11 H11 120.0
C12 C11 H11 120.0
C13 C12 C11 119.1(2)
C13 C12 H12 120.5
C11 C12 H12 120.5
C12 C13 C8 122.4(2)
C12 C13 H13 118.8
C8 C13 H13 118.8
F3 C14 F2 106.1(2)
F3 C14 F1 105.62(19)
F2 C14 F1 105.86(19)
F3 C14 C9 114.04(18)
F2 C14 C9 112.37(18)
F1 C14 C9 112.17(18)

loop_
_geom_bond_atom_site_label_1
_geom_bond_atom_site_label_2
_geom_bond_distance
F1 C14 1.337(3)
F2 C14 1.332(3)
F3 C14 1.321(3)
N1 C1 1.376(3)
N1 C7 1.380(2)
N1 C5 1.391(2)
N2 C5 1.323(3)
N2 C6 1.368(3)
C1 C2 1.351(3)
C1 H1 0.9500
C2 C3 1.417(3)
C2 H2 0.9500
C3 C4 1.353(3)
C3 H3 0.9500
C4 C5 1.417(3)
C4 H4 0.9500
C6 C7 1.361(3)
C6 H6 0.9500
C7 C8 1.481(3)
C8 C13 1.395(3)
C8 C9 1.402(3)
C9 C10 1.390(3)
C9 C14 1.498(3)
C10 C11 1.376(3)
C10 H10 0.9500
C11 C12 1.390(3)
C11 H11 0.9500
C12 C13 1.377(3)
C12 H12 0.9500
C13 H13 0.9500

loop_
_geom_torsion_atom_site_label_1
_geom_torsion_atom_site_label_2
_geom_torsion_atom_site_label_3
_geom_torsion_atom_site_label_4
_geom_torsion
C7 N1 C1 C2 -179.4(2)
C5 N1 C1 C2 0.8(3)
N1 C1 C2 C3 -0.5(3)
C1 C2 C3 C4 -0.3(3)
C2 C3 C4 C5 0.7(3)
C6 N2 C5 N1 -0.3(2)
C6 N2 C5 C4 -179.6(2)
C1 N1 C5 N2 -179.83(17)
C7 N1 C5 N2 0.3(2)
C1 N1 C5 C4 -0.4(3)
C7 N1 C5 C4 179.76(17)
C3 C4 C5 N2 178.9(2)
C3 C4 C5 N1 -0.4(3)
C5 N2 C6 C7 0.1(3)
N2 C6 C7 N1 0.1(2)
N2 C6 C7 C8 -172.5(2)
C1 N1 C7 C6 179.93(19)
C5 N1 C7 C6 -0.3(2)
C1 N1 C7 C8 -6.6(3)
C5 N1 C7 C8 173.17(18)
C6 C7 C8 C13 78.1(3)
N1 C7 C8 C13 -93.5(2)
C6 C7 C8 C9 -100.4(3)
N1 C7 C8 C9 88.1(3)
C13 C8 C9 C10 0.3(3)
C7 C8 C9 C10 178.82(19)
C13 C8 C9 C14 -179.94(18)
C7 C8 C9 C14 -1.5(3)
C8 C9 C10 C11 1.1(3)
C14 C9 C10 C11 -178.6(2)
C9 C10 C11 C12 -1.9(4)
C10 C11 C12 C13 1.2(4)
C11 C12 C13 C8 0.3(4)
C9 C8 C13 C12 -1.0(3)
C7 C8 C13 C12 -179.6(2)
C10 C9 C14 F3 -126.3(2)
C8 C9 C14 F3 54.0(3)
C10 C9 C14 F2 -5.4(3)
C8 C9 C14 F2 174.87(19)
C10 C9 C14 F1 113.7(2)
C8 C9 C14 F1 -66.0(3)
